data_7204067
loop_
_publ_author_name
'Ding, Yuqin'
'Simonyan, Mkhital'
'Yonehara, Yukako'
'Uruichi, Mikio'
'Yakushi, Kyuya'

_publ_section_title
;
 Preparation and characterization of phthalocyanine-based organic alloy
 CoxNi1 &#x2212; xPc(AsF6)0.5 (0 &#x2264; x &#x2264; 1)
;
_journal_issue 5
_journal_name_full 'Journal of Materials Chemistry'
_journal_page_first 1469
_journal_paper_doi 10.1039/b100043h
_journal_volume 11
_journal_year 2001
_chemical_formula_sum 'C64 H32 As Co0.5 F6 N16 Ni1.5'
_chemical_formula_weight 1331.49
_space_group_IT_number 30
_symmetry_cell_setting orthorhombic
_symmetry_Int_Tables_number 30
_symmetry_space_group_name_Hall 'P 2 -2bc'
_symmetry_space_group_name_H-M 'P n c 2'
_audit_creation_date 'Wed Nov 18 15:52:05 1998'
_audit_creation_method 'from TEXRAY.INF file'
_cell_angle_alpha 90
_cell_angle_beta 90
_cell_angle_gamma 90
_cell_formula_units_Z 2
_cell_length_a 14.033(4)
_cell_length_b 28.54(1)
_cell_length_c 6.435(2)
_cell_measurement_reflns_used 0
_cell_measurement_temperature 288.2
_cell_measurement_theta_max 0.0
_cell_measurement_theta_min 0.0
_cell_volume 2577.2(14)
_computing_cell_refinement 'MSC/AFC Diffractometer Control'
_computing_data_collection 'MSC/AFC Diffractometer Control'
_computing_data_reduction teXsan
_computing_publication_material teXsan
_computing_structure_refinement teXsan
_computing_structure_solution SAPI90
_diffrn_ambient_temperature 288.2
_diffrn_measurement_device 'Rigaku RAXISII'
_diffrn_orient_matrix_UB_11 0.00000
_diffrn_orient_matrix_UB_12 0.00000
_diffrn_orient_matrix_UB_13 0.00000
_diffrn_orient_matrix_UB_21 0.00000
_diffrn_orient_matrix_UB_22 0.00000
_diffrn_orient_matrix_UB_23 0.00000
_diffrn_orient_matrix_UB_31 0.00000
_diffrn_orient_matrix_UB_32 0.00000
_diffrn_orient_matrix_UB_33 0.00000
_diffrn_radiation_detector 'Imaging Plate'
_diffrn_radiation_monochromator graphite
_diffrn_radiation_source 'Rigaku rotating anode'
_diffrn_radiation_type 'Mo K\a'
_diffrn_radiation_wavelength 0.7107
_diffrn_reflns_av_R_equivalents 0.00
_diffrn_reflns_av_sigmaI/netI 0.091
_diffrn_reflns_limit_h_max 17
_diffrn_reflns_limit_h_min 0
_diffrn_reflns_limit_k_max 34
_diffrn_reflns_limit_k_min 0
_diffrn_reflns_limit_l_max 7
_diffrn_reflns_limit_l_min 0
_diffrn_reflns_number 2276
_diffrn_reflns_reduction_process 'Lp corrections applied'
_diffrn_reflns_theta_max 0.00
_diffrn_reflns_theta_min 0.00
_diffrn_standards_decay_% 0.00
_diffrn_standards_interval_count 0
_diffrn_standards_number 0
_exptl_absorpt_coefficient_mu 1.433
_exptl_absorpt_correction_type none
_exptl_crystal_colour unknown
_exptl_crystal_density_diffrn 1.716
_exptl_crystal_density_meas ?
_exptl_crystal_description unknown
_exptl_crystal_F_000 1341.00
_exptl_crystal_size_max 0.000
_exptl_crystal_size_mid 0.000
_exptl_crystal_size_min 0.000
_refine_diff_density_max 0.95
_refine_diff_density_min -0.52
_refine_ls_extinction_coef 0.0116(4)
_refine_ls_extinction_method 'Zachariasen(1967) type 2 Gaussian isotropic'
_refine_ls_goodness_of_fit_obs 2.709
_refine_ls_hydrogen_treatment noref
_refine_ls_matrix_type full
_refine_ls_number_constraints 3
_refine_ls_number_parameters 388
_refine_ls_number_reflns 1739
_refine_ls_number_restraints 0
_refine_ls_R_factor_obs 0.0677
_refine_ls_shift/esd_max 2.1676
_refine_ls_shift/esd_mean 0.2763
_refine_ls_structure_factor_coef F
_refine_ls_weighting_details 'w = 1/[\s^2^(Fo) + 0.00016|Fo|^2^]'
_refine_ls_weighting_scheme calc
_refine_ls_wR_factor_obs 0.0881
_reflns_number_observed 1739
_reflns_number_total 2276
_reflns_observed_criterion >3.0sigma(I)
_cod_data_source_file b100043h.txt
_cod_data_source_block co1ni2
_cod_depositor_comments
;
The following automatic conversions were performed:

'_refine_ls_weighting_scheme' value 'w = 1/[\s^2^(Fo) +
0.00016|Fo|^2^]' was changed to 'calc'. New tag
'_refine_ls_weighting_details' was created. The value of the new tag
was set to 'w = 1/[\s^2^(Fo) + 0.00016|Fo|^2^]'.

Automatic conversion script
Id: cif_fix_values 3143 2015-03-26 13:38:13Z robertas 
;
_cod_original_cell_volume 2576.8101
_cod_original_sg_symbol_H-M 'P n c 2    '
_cod_original_formula_sum 'C64 H32 As Co0.50 F6 N16 Ni1.50 '
_cod_database_code 7204067

loop_
_symmetry_equiv_pos_as_xyz
'   +x,   +y,   +z'
'   -x,   -y,   +z'
'   -x,1/2+y,1/2+z'
'   +x,1/2-y,1/2+z'

loop_
_atom_site_aniso_label
_atom_site_aniso_U_11
_atom_site_aniso_U_22
_atom_site_aniso_U_33
_atom_site_aniso_U_12
_atom_site_aniso_U_13
_atom_site_aniso_U_23
As(1) 0.0505(8) 0.0378(5) 0.218(2) 0.0071(5) 0.0000 0.0000
Ni(1) 0.0268(5) 0.0269(4) 0.0234(5) 0.0001(4) 0.004(1) 0.004(1)
Co(1) 0.027(2) 0.028(1) 0.065(2) 0.000(1) 0.017(5) 0.010(5)
N(1) 0.025(1) 0.034(2) 0.045(2) 0.003(1) -0.019(4) -0.041(4)
N(2) 0.030(3) 0.031(2) 0.043(2) -0.001(2) 0.011(6) -0.008(6)
N(3) 0.029(2) 0.027(1) 0.037(3) 0.000(1) 0.019(5) 0.012(5)
N(4) 0.032(2) 0.032(2) 0.052(3) -0.005(2) 0.003(7) 0.030(5)
N(5) 0.027(1) 0.035(2) 0.027(2) -0.003(1) -0.001(6) 0.012(5)
N(6) 0.034(3) 0.038(2) 0.040(3) 0.000(2) -0.005(6) 0.022(6)
N(7) 0.037(2) 0.031(1) 0.037(2) 0.005(1) -0.021(6) -0.006(5)
N(8) 0.031(2) 0.029(2) 0.038(2) 0.001(2) 0.009(6) 0.003(6)
C(1) 0.032(2) 0.032(2) 0.024(3) 0.003(2) 0.007(5) 0.005(5)
C(2) 0.034(2) 0.030(2) 0.027(3) -0.001(2) 0.010(7) -0.002(6)
C(3) 0.043(3) 0.028(2) 0.061(4) -0.004(2) -0.005(8) 0.023(6)
C(4) 0.043(3) 0.037(3) 0.082(5) -0.013(2) 0.020(9) -0.016(8)
C(5) 0.037(4) 0.042(2) 0.094(5) -0.010(2) -0.01(1) 0.023(9)
C(6) 0.027(2) 0.041(3) 0.066(4) -0.001(2) 0.004(7) -0.015(7)
C(7) 0.029(2) 0.030(2) 0.036(3) -0.001(2) 0.015(8) 0.003(8)
C(8) 0.026(2) 0.032(2) 0.036(3) 0.002(2) 0.013(7) -0.017(6)
C(9) 0.032(2) 0.026(2) 0.038(3) 0.002(2) -0.004(7) 0.020(6)
C(10) 0.042(3) 0.025(2) 0.042(3) 0.004(2) -0.022(6) 0.000(6)
C(11) 0.037(3) 0.043(2) 0.077(4) 0.003(2) 0.017(9) -0.039(6)
C(12) 0.058(4) 0.039(2) 0.075(5) 0.019(3) 0.028(9) 0.001(8)
C(13) 0.059(3) 0.032(3) 0.061(5) 0.004(2) -0.002(6) -0.005(5)
C(14) 0.061(4) 0.026(2) 0.069(4) 0.001(2) -0.036(7) -0.012(6)
C(15) 0.039(3) 0.029(2) 0.034(3) 0.001(2) 0.006(6) 0.003(6)
C(16) 0.033(2) 0.029(2) 0.031(3) -0.003(2) 0.003(7) -0.002(6)
C(17) 0.031(2) 0.037(2) 0.045(3) 0.001(2) -0.027(6) -0.021(6)
C(18) 0.033(3) 0.037(2) 0.041(3) -0.007(2) -0.020(7) 0.003(6)
C(19) 0.044(3) 0.040(3) 0.026(3) -0.016(2) -0.003(5) -0.005(4)
C(20) 0.045(3) 0.050(3) 0.074(4) -0.011(3) 0.01(1) 0.008(10)
C(21) 0.032(4) 0.057(3) 0.057(5) -0.007(2) -0.003(6) -0.001(6)
C(22) 0.031(3) 0.054(3) 0.080(5) 0.001(2) 0.008(9) 0.022(8)
C(23) 0.033(3) 0.040(2) 0.038(3) -0.002(2) 0.004(7) -0.019(6)
C(24) 0.028(2) 0.040(2) 0.025(3) 0.003(2) 0.008(7) 0.007(6)
C(25) 0.035(2) 0.035(2) 0.028(3) 0.002(2) 0.014(7) -0.001(6)
C(26) 0.044(3) 0.036(2) 0.031(3) 0.006(2) 0.021(7) -0.002(6)
C(27) 0.038(3) 0.051(3) 0.048(3) 0.009(2) -0.008(8) 0.021(7)
C(28) 0.046(3) 0.049(2) 0.064(4) 0.019(2) -0.005(10) 0.011(8)
C(29) 0.052(3) 0.033(3) 0.112(6) 0.014(2) -0.01(1) -0.01(1)
C(30) 0.046(4) 0.028(2) 0.074(5) 0.000(2) -0.005(7) 0.025(5)
C(31) 0.043(3) 0.031(2) 0.017(3) 0.009(2) 0.009(5) -0.001(4)
C(32) 0.032(2) 0.033(2) 0.019(3) -0.001(2) -0.002(5) 0.015(4)

loop_
_atom_site_label
_atom_site_fract_x
_atom_site_fract_y
_atom_site_fract_z
_atom_site_U_iso_or_equiv
_atom_site_thermal_displace_type
_atom_site_calc_flag
_atom_site_calc_attached_atom
_atom_site_occupancy
_atom_site_refinement_flags
As1 0.0000 0.0000 0.0842(8) 0.1020(5) Uani d . 0.50 S
Ni1 0.48787(9) 0.25434(4) 0.0708(6) 0.0257(2) Uani d . 0.75 .
Co1 0.48784(7) 0.25435(3) 0.0704(5) 0.0400(9) Uani d . 0.25 .
F1 -0.0452 0.0412 -0.0741 0.120(2) Uiso d . 1.00 S
F2 0.1160 0.0291 0.0531 0.172(3) Uiso d . 1.00 S
F3 -0.0192 0.0366 0.3053 0.239(6) Uiso d . 1.00 S
N1 0.3639(3) 0.2265(1) 0.070(1) 0.0350(10) Uani d . 1.00 .
N2 0.2629(3) 0.2952(1) 0.071(2) 0.035(1) Uani d . 1.00 .
N3 0.4310(3) 0.3153(1) 0.079(2) 0.0308(10) Uani d . 1.00 .
N4 0.5693(4) 0.3651(1) 0.070(2) 0.039(1) Uani d . 1.00 .
N5 0.6106(3) 0.2825(1) 0.070(2) 0.0297(9) Uani d . 1.00 .
N6 0.7122(3) 0.2137(1) 0.077(2) 0.037(1) Uani d . 1.00 .
N7 0.5442(4) 0.1941(1) 0.077(2) 0.035(1) Uani d . 1.00 .
N8 0.4053(3) 0.1435(1) 0.076(2) 0.032(1) Uani d . 1.00 .
C1 0.3437(4) 0.1790(2) 0.062(2) 0.029(1) Uani d . 1.00 .
C2 0.2416(4) 0.1713(2) 0.066(2) 0.030(1) Uani d . 1.00 .
C3 0.1854(5) 0.1310(2) 0.070(2) 0.044(1) Uani d . 1.00 .
C4 0.0891(5) 0.1373(2) 0.081(3) 0.054(2) Uani d . 1.00 .
C5 0.0472(5) 0.1820(2) 0.067(3) 0.058(2) Uani d . 1.00 .
C6 0.1040(4) 0.2220(2) 0.085(2) 0.045(2) Uani d . 1.00 .
C7 0.1996(4) 0.2158(2) 0.074(2) 0.032(1) Uani d . 1.00 .
C8 0.2790(4) 0.2491(2) 0.076(2) 0.031(1) Uani d . 1.00 .
C9 0.3350(4) 0.3252(2) 0.065(2) 0.032(1) Uani d . 1.00 .
C10 0.3205(4) 0.3756(2) 0.066(2) 0.036(1) Uani d . 1.00 .
C11 0.2361(5) 0.4020(2) 0.075(2) 0.053(2) Uani d . 1.00 .
C12 0.2487(6) 0.4508(2) 0.082(2) 0.057(2) Uani d . 1.00 .
C13 0.3404(6) 0.4708(2) 0.050(2) 0.051(2) Uani d . 1.00 .
C14 0.4219(5) 0.4445(2) 0.068(2) 0.052(2) Uani d . 1.00 .
C15 0.4086(5) 0.3960(2) 0.087(2) 0.034(1) Uani d . 1.00 .
C16 0.4774(4) 0.3575(2) 0.081(2) 0.031(1) Uani d . 1.00 .
C17 0.6317(4) 0.3293(2) 0.079(2) 0.038(1) Uani d . 1.00 .
C18 0.7327(4) 0.3373(2) 0.083(2) 0.037(1) Uani d . 1.00 .
C19 0.7891(5) 0.3778(2) 0.052(2) 0.037(2) Uani d . 1.00 .
C20 0.8849(5) 0.3725(2) 0.074(3) 0.056(2) Uani d . 1.00 .
C21 0.9287(5) 0.3290(2) 0.047(2) 0.049(2) Uani d . 1.00 .
C22 0.8715(5) 0.2872(2) 0.067(3) 0.055(2) Uani d . 1.00 .
C23 0.7759(4) 0.2931(2) 0.081(2) 0.037(1) Uani d . 1.00 .
C24 0.6977(4) 0.2593(2) 0.082(2) 0.031(1) Uani d . 1.00 .
C25 0.6399(4) 0.1838(2) 0.073(2) 0.033(1) Uani d . 1.00 .
C26 0.6557(5) 0.1330(2) 0.078(2) 0.037(1) Uani d . 1.00 .
C27 0.7380(5) 0.1064(2) 0.070(2) 0.046(2) Uani d . 1.00 .
C28 0.7265(5) 0.0580(2) 0.084(2) 0.053(2) Uani d . 1.00 .
C29 0.6379(5) 0.0383(2) 0.079(3) 0.066(2) Uani d . 1.00 .
C30 0.5523(5) 0.0638(2) 0.060(2) 0.049(2) Uani d . 1.00 .
C31 0.5663(4) 0.1127(2) 0.089(1) 0.030(1) Uani d . 1.00 .
C32 0.4964(4) 0.1508(2) 0.063(2) 0.028(1) Uani d . 1.00 .
H3 0.2112 0.1006 0.1067 0.0488 Uiso calc . 1.00 .
H4 0.0519 0.1100 0.0383 0.0779 Uiso calc . 1.00 .
H5 -0.0251 0.1843 0.0161 0.0737 Uiso calc . 1.00 .
H6 0.0797 0.2538 0.0966 0.0462 Uiso calc . 1.00 .
H11 0.1745 0.3891 0.0335 0.0480 Uiso calc . 1.00 .
H12 0.2000 0.4706 0.1363 0.0444 Uiso calc . 1.00 .
H13 0.3433 0.5043 0.0111 0.0663 Uiso calc . 1.00 .
H14 0.4842 0.4585 0.0623 0.0541 Uiso calc . 1.00 .
H19 0.7621 0.4086 0.0883 0.0493 Uiso calc . 1.00 .
H20 0.9200 0.3993 0.0203 0.0864 Uiso calc . 1.00 .
H21 0.9999 0.3268 0.1067 0.0554 Uiso calc . 1.00 .
H22 0.8995 0.2555 0.0805 0.0570 Uiso calc . 1.00 .
H27 0.8012 0.1199 0.0376 0.0493 Uiso calc . 1.00 .
H28 0.7800 0.0380 0.1136 0.0564 Uiso calc . 1.00 .
H29 0.6323 0.0036 0.0125 0.0793 Uiso calc . 1.00 .
H30 0.4896 0.0504 0.0377 0.0596 Uiso calc . 1.00 .

loop_
_atom_type_symbol
_atom_type_oxidation_number
_atom_type_number_in_cell
_atom_type_scat_dispersion_real
_atom_type_scat_dispersion_imag
_atom_type_scat_source
C 0 128 0.003 0.002
;International Tables for Crystallography
(1992, Vol. C, Tables 4.2.6.8 and 6.1.1.1)
;
H 0 64 0.000 0.000
;International Tables for Crystallography
(1992, Vol. C, Table 6.1.1.2)
;
N 0 32 0.006 0.003
;International Tables for Crystallography
(1992, Vol. C, Tables 4.2.6.8 and 6.1.1.1)
;
As 0 2 0.050 2.006
;International Tables for Crystallography
(1992, Vol. C, Tables 4.2.6.8 and 6.1.1.1)
;
F 0 12 0.017 0.010
;International Tables for Crystallography
(1992, Vol. C, Tables 4.2.6.8 and 6.1.1.1)
;
Co 0 1 0.349 0.972
;International Tables for Crystallography
(1992, Vol. C, Tables 4.2.6.8 and 6.1.1.1)
;
Ni 0 3 0.339 1.112
;International Tables for Crystallography
(1992, Vol. C, Tables 4.2.6.8 and 6.1.1.1)
;

loop_
_geom_angle_atom_site_label_1
_geom_angle_atom_site_label_2
_geom_angle_atom_site_label_3
_geom_angle
_geom_angle_site_symmetry_1
_geom_angle_site_symmetry_2
_geom_angle_site_symmetry_3
_geom_angle_publ_flag
F(1) As(1) F(1) 105.3(5) 1_555 1_555 2_555 yes
F(1) As(1) F(2) 87.2(2) 1_555 1_555 1_555 yes
F(1) As(1) F(2) 85.2(2) 1_555 1_555 2_555 yes
F(1) As(1) F(3) 90.94(7) 1_555 1_555 1_555 yes
F(1) As(1) F(3) 161.7(4) 1_555 1_555 2_555 yes
F(1) As(1) F(2) 85.2(2) 2_555 1_555 1_555 yes
F(1) As(1) F(2) 87.2(2) 2_555 1_555 2_555 yes
F(1) As(1) F(3) 161.7(4) 2_555 1_555 1_555 yes
F(1) As(1) F(3) 90.94(7) 2_555 1_555 2_555 yes
F(2) As(1) F(2) 167.5(6) 1_555 1_555 2_555 yes
F(2) As(1) F(3) 87.4(2) 1_555 1_555 1_555 yes
F(2) As(1) F(3) 102.6(2) 1_555 1_555 2_555 yes
F(2) As(1) F(3) 102.6(2) 2_555 1_555 1_555 yes
F(2) As(1) F(3) 87.4(2) 2_555 1_555 2_555 yes
F(3) As(1) F(3) 74.4(4) 1_555 1_555 2_555 yes
N(1) Ni(1) N(3) 89.9(3) 1_555 1_555 1_555 yes
N(1) Ni(1) N(5) 179.5(4) 1_555 1_555 1_555 yes
N(1) Ni(1) N(7) 90.2(3) 1_555 1_555 1_555 yes
N(3) Ni(1) N(5) 89.6(3) 1_555 1_555 1_555 yes
N(3) Ni(1) N(7) 177.0(8) 1_555 1_555 1_555 yes
N(5) Ni(1) N(7) 90.3(3) 1_555 1_555 1_555 yes
N(1) Co(1) N(3) 89.9(3) 1_555 1_555 1_555 yes
N(1) Co(1) N(5) 179.5(4) 1_555 1_555 1_555 yes
N(1) Co(1) N(7) 90.2(3) 1_555 1_555 1_555 yes
N(3) Co(1) N(5) 89.6(3) 1_555 1_555 1_555 yes
N(3) Co(1) N(7) 177.0(8) 1_555 1_555 1_555 yes
N(5) Co(1) N(7) 90.3(3) 1_555 1_555 1_555 yes
Ni(1) N(1) C(1) 126.4(6) 1_555 1_555 1_555 yes
Ni(1) N(1) C(8) 127.0(5) 1_555 1_555 1_555 yes
C(1) N(1) C(8) 106.7(7) 1_555 1_555 1_555 yes
C(8) N(2) C(9) 120.5(8) 1_555 1_555 1_555 yes
Ni(1) N(3) C(9) 126.2(6) 1_555 1_555 1_555 yes
Ni(1) N(3) C(16) 126.9(7) 1_555 1_555 1_555 yes
C(9) N(3) C(16) 106.6(7) 1_555 1_555 1_555 yes
C(16) N(4) C(17) 120.7(8) 1_555 1_555 1_555 yes
Ni(1) N(5) C(17) 127.5(6) 1_555 1_555 1_555 yes
Ni(1) N(5) C(24) 126.6(6) 1_555 1_555 1_555 yes
C(17) N(5) C(24) 105.7(7) 1_555 1_555 1_555 yes
C(24) N(6) C(25) 121.2(8) 1_555 1_555 1_555 yes
Ni(1) N(7) C(25) 127.0(6) 1_555 1_555 1_555 yes
Ni(1) N(7) C(32) 126.6(7) 1_555 1_555 1_555 yes
C(25) N(7) C(32) 106.0(7) 1_555 1_555 1_555 yes
C(1) N(8) C(32) 120.7(8) 1_555 1_555 1_555 yes
N(1) C(1) N(8) 127.5(9) 1_555 1_555 1_555 yes
N(1) C(1) C(2) 110.6(7) 1_555 1_555 1_555 yes
N(8) C(1) C(2) 121.4(8) 1_555 1_555 1_555 yes
C(1) C(2) C(3) 133.3(8) 1_555 1_555 1_555 yes
C(1) C(2) C(7) 106.1(7) 1_555 1_555 1_555 yes
C(3) C(2) C(7) 120.6(10) 1_555 1_555 1_555 yes
C(2) C(3) C(4) 117.0(8) 1_555 1_555 1_555 yes
C(2) C(3) H(3) 122(1) 1_555 1_555 1_555 no
C(4) C(3) H(3) 118(1) 1_555 1_555 1_555 no
C(3) C(4) C(5) 121.9(9) 1_555 1_555 1_555 yes
C(3) C(4) H(4) 114(1) 1_555 1_555 1_555 no
C(5) C(4) H(4) 118(1) 1_555 1_555 1_555 no
C(4) C(5) C(6) 119(1) 1_555 1_555 1_555 yes
C(4) C(5) H(5) 118(1) 1_555 1_555 1_555 no
C(6) C(5) H(5) 121(1) 1_555 1_555 1_555 no
C(5) C(6) C(7) 117.1(9) 1_555 1_555 1_555 yes
C(5) C(6) H(6) 124(1) 1_555 1_555 1_555 no
C(7) C(6) H(6) 118.2(9) 1_555 1_555 1_555 no
C(2) C(7) C(6) 122.4(8) 1_555 1_555 1_555 yes
C(2) C(7) C(8) 105.6(8) 1_555 1_555 1_555 yes
C(6) C(7) C(8) 131.9(8) 1_555 1_555 1_555 yes
N(1) C(8) N(2) 128.1(8) 1_555 1_555 1_555 yes
N(1) C(8) C(7) 111.0(7) 1_555 1_555 1_555 yes
N(2) C(8) C(7) 120.7(8) 1_555 1_555 1_555 yes
N(2) C(9) N(3) 127.7(7) 1_555 1_555 1_555 yes
N(2) C(9) C(10) 122.1(9) 1_555 1_555 1_555 yes
N(3) C(9) C(10) 109.8(7) 1_555 1_555 1_555 yes
C(9) C(10) C(11) 130.6(9) 1_555 1_555 1_555 yes
C(9) C(10) C(15) 107.2(8) 1_555 1_555 1_555 yes
C(11) C(10) C(15) 121.7(8) 1_555 1_555 1_555 yes
C(10) C(11) C(12) 115.4(9) 1_555 1_555 1_555 yes
C(10) C(11) H(11) 122.1(10) 1_555 1_555 1_555 no
C(12) C(11) H(11) 119(1) 1_555 1_555 1_555 no
C(11) C(12) C(13) 120.5(10) 1_555 1_555 1_555 yes
C(11) C(12) H(12) 120(1) 1_555 1_555 1_555 no
C(13) C(12) H(12) 117(1) 1_555 1_555 1_555 no
C(12) C(13) C(14) 121(1) 1_555 1_555 1_555 yes
C(12) C(13) H(13) 117(1) 1_555 1_555 1_555 no
C(14) C(13) H(13) 121(1) 1_555 1_555 1_555 no
C(13) C(14) C(15) 115(1) 1_555 1_555 1_555 yes
C(13) C(14) H(14) 121.9(10) 1_555 1_555 1_555 no
C(15) C(14) H(14) 122.2(10) 1_555 1_555 1_555 no
C(10) C(15) C(14) 122.1(9) 1_555 1_555 1_555 yes
C(10) C(15) C(16) 105.7(7) 1_555 1_555 1_555 yes
C(14) C(15) C(16) 130.7(10) 1_555 1_555 1_555 yes
N(3) C(16) N(4) 127.9(8) 1_555 1_555 1_555 yes
N(3) C(16) C(15) 110.3(8) 1_555 1_555 1_555 yes
N(4) C(16) C(15) 121.7(7) 1_555 1_555 1_555 yes
N(4) C(17) N(5) 126.8(9) 1_555 1_555 1_555 yes
N(4) C(17) C(18) 121.3(8) 1_555 1_555 1_555 yes
N(5) C(17) C(18) 111.8(8) 1_555 1_555 1_555 yes
C(17) C(18) C(19) 133.0(9) 1_555 1_555 1_555 yes
C(17) C(18) C(23) 106.4(8) 1_555 1_555 1_555 yes
C(19) C(18) C(23) 119(1) 1_555 1_555 1_555 yes
C(18) C(19) C(20) 116.6(10) 1_555 1_555 1_555 yes
C(18) C(19) H(19) 118(1) 1_555 1_555 1_555 no
C(20) C(19) H(19) 116(1) 1_555 1_555 1_555 no
C(19) C(20) C(21) 121(1) 1_555 1_555 1_555 yes
C(19) C(20) H(20) 112(1) 1_555 1_555 1_555 no
C(21) C(20) H(20) 115(1) 1_555 1_555 1_555 no
C(20) C(21) C(22) 118(1) 1_555 1_555 1_555 yes
C(20) C(21) H(21) 114(1) 1_555 1_555 1_555 no
C(22) C(21) H(21) 115(1) 1_555 1_555 1_555 no
C(21) C(22) C(23) 116.9(9) 1_555 1_555 1_555 yes
C(21) C(22) H(22) 122(1) 1_555 1_555 1_555 no
C(23) C(22) H(22) 120(1) 1_555 1_555 1_555 no
C(18) C(23) C(22) 122.8(9) 1_555 1_555 1_555 yes
C(18) C(23) C(24) 105.6(9) 1_555 1_555 1_555 yes
C(22) C(23) C(24) 131.5(9) 1_555 1_555 1_555 yes
N(5) C(24) N(6) 127.0(8) 1_555 1_555 1_555 yes
N(5) C(24) C(23) 110.4(7) 1_555 1_555 1_555 yes
N(6) C(24) C(23) 122.4(8) 1_555 1_555 1_555 yes
N(6) C(25) N(7) 127.6(8) 1_555 1_555 1_555 yes
N(6) C(25) C(26) 121.3(9) 1_555 1_555 1_555 yes
N(7) C(25) C(26) 111.0(8) 1_555 1_555 1_555 yes
C(25) C(26) C(27) 131.9(9) 1_555 1_555 1_555 yes
C(25) C(26) C(31) 106.1(8) 1_555 1_555 1_555 yes
C(27) C(26) C(31) 122.0(8) 1_555 1_555 1_555 yes
C(26) C(27) C(28) 116.5(10) 1_555 1_555 1_555 yes
C(26) C(27) H(27) 122.8(9) 1_555 1_555 1_555 no
C(28) C(27) H(27) 120(1) 1_555 1_555 1_555 no
C(27) C(28) C(29) 120.8(10) 1_555 1_555 1_555 yes
C(27) C(28) H(28) 120(1) 1_555 1_555 1_555 no
C(29) C(28) H(28) 118(1) 1_555 1_555 1_555 no
C(28) C(29) C(30) 124.3(10) 1_555 1_555 1_555 yes
C(28) C(29) H(29) 116(1) 1_555 1_555 1_555 no
C(30) C(29) H(29) 112(1) 1_555 1_555 1_555 no
C(29) C(30) C(31) 112(1) 1_555 1_555 1_555 yes
C(29) C(30) H(30) 125.5(9) 1_555 1_555 1_555 no
C(31) C(30) H(30) 122.2(10) 1_555 1_555 1_555 no
C(26) C(31) C(30) 122.0(9) 1_555 1_555 1_555 yes
C(26) C(31) C(32) 106.8(7) 1_555 1_555 1_555 yes
C(30) C(31) C(32) 128.1(10) 1_555 1_555 1_555 yes
N(7) C(32) N(8) 127.3(8) 1_555 1_555 1_555 yes
N(7) C(32) C(31) 108.8(8) 1_555 1_555 1_555 yes
N(8) C(32) C(31) 122.0(8) 1_555 1_555 1_555 yes

loop_
_geom_bond_atom_site_label_1
_geom_bond_atom_site_label_2
_geom_bond_distance
_geom_bond_site_symmetry_1
_geom_bond_site_symmetry_2
_geom_bond_publ_flag
As(1) F(1) 1.680(6) 1_555 1_555 yes
As(1) F(1) 1.680(6) 1_555 2_555 yes
As(1) F(2) 1.839(1) 1_555 1_555 yes
As(1) F(2) 1.839(1) 1_555 2_555 yes
As(1) F(3) 1.786(7) 1_555 1_555 yes
As(1) F(3) 1.786(7) 1_555 2_555 yes
Ni(1) N(1) 1.912(8) 1_555 1_555 yes
Ni(1) N(3) 1.914(6) 1_555 1_555 yes
Ni(1) N(5) 1.900(7) 1_555 1_555 yes
Ni(1) N(7) 1.893(7) 1_555 1_555 yes
Co(1) N(1) 1.912(8) 1_555 1_555 yes
Co(1) N(3) 1.914(7) 1_555 1_555 yes
Co(1) N(5) 1.900(8) 1_555 1_555 yes
Co(1) N(7) 1.893(7) 1_555 1_555 yes
N(1) C(1) 1.38(1) 1_555 1_555 yes
N(1) C(8) 1.36(1) 1_555 1_555 yes
N(2) C(8) 1.33(1) 1_555 1_555 yes
N(2) C(9) 1.33(1) 1_555 1_555 yes
N(3) C(9) 1.38(1) 1_555 1_555 yes
N(3) C(16) 1.37(1) 1_555 1_555 yes
N(4) C(16) 1.31(1) 1_555 1_555 yes
N(4) C(17) 1.35(1) 1_555 1_555 yes
N(5) C(17) 1.37(1) 1_555 1_555 yes
N(5) C(24) 1.39(1) 1_555 1_555 yes
N(6) C(24) 1.32(1) 1_555 1_555 yes
N(6) C(25) 1.33(1) 1_555 1_555 yes
N(7) C(25) 1.37(1) 1_555 1_555 yes
N(7) C(32) 1.41(1) 1_555 1_555 yes
N(8) C(1) 1.34(1) 1_555 1_555 yes
N(8) C(32) 1.30(1) 1_555 1_555 yes
C(1) C(2) 1.45(1) 1_555 1_555 yes
C(2) C(3) 1.39(1) 1_555 1_555 yes
C(2) C(7) 1.40(1) 1_555 1_555 yes
C(3) C(4) 1.37(1) 1_555 1_555 yes
C(4) C(5) 1.41(1) 1_555 1_555 yes
C(5) C(6) 1.40(1) 1_555 1_555 yes
C(6) C(7) 1.35(1) 1_555 1_555 yes
C(7) C(8) 1.47(1) 1_555 1_555 yes
C(9) C(10) 1.45(1) 1_555 1_555 yes
C(10) C(11) 1.41(1) 1_555 1_555 yes
C(10) C(15) 1.37(1) 1_555 1_555 yes
C(11) C(12) 1.40(1) 1_555 1_555 yes
C(12) C(13) 1.42(2) 1_555 1_555 yes
C(13) C(14) 1.37(2) 1_555 1_555 yes
C(14) C(15) 1.40(1) 1_555 1_555 yes
C(15) C(16) 1.46(1) 1_555 1_555 yes
C(17) C(18) 1.44(1) 1_555 1_555 yes
C(18) C(19) 1.41(1) 1_555 1_555 yes
C(18) C(23) 1.40(1) 1_555 1_555 yes
C(19) C(20) 1.36(2) 1_555 1_555 yes
C(20) C(21) 1.40(2) 1_555 1_555 yes
C(21) C(22) 1.45(1) 1_555 1_555 yes
C(22) C(23) 1.36(1) 1_555 1_555 yes
C(23) C(24) 1.46(1) 1_555 1_555 yes
C(25) C(26) 1.47(1) 1_555 1_555 yes
C(26) C(27) 1.38(1) 1_555 1_555 yes
C(26) C(31) 1.38(1) 1_555 1_555 yes
C(27) C(28) 1.39(1) 1_555 1_555 yes
C(28) C(29) 1.37(2) 1_555 1_555 yes
C(29) C(30) 1.41(2) 1_555 1_555 yes
C(30) C(31) 1.42(1) 1_555 1_555 yes
C(31) C(32) 1.47(1) 1_555 1_555 yes

loop_
_geom_contact_atom_site_label_1
_geom_contact_atom_site_label_2
_geom_contact_distance
_geom_contact_site_symmetry_1
_geom_contact_site_symmetry_2
_geom_contact_publ_flag
F(2) C(3) 3.068(9) 1_555 1_555 ?
F(2) C(4) 3.114(9) 1_555 1_555 ?
N(4) C(31) 3.16(2) 1_555 4_554 ?
C(16) C(32) 3.12(3) 1_555 4_555 ?
